data_7128018
loop_
_publ_author_name
'Chen, Rong'
'Chen, Chao-Long'
'Du, Ming-Hao'
'Wang, Xing'
'Wang, Cheng'
'Long, La-Sheng'
'Kong, Xiang-Jian'
'Zheng, Lan-Sun'

_publ_section_title
;
 Soluble lanthanide-transition-metal clusters
 Ln<sub>36</sub>Co<sub>12</sub> as effective molecular electrocatalysts
 for water oxidation.
;
_journal_issue 29
_journal_name_full 'Chemical communications (Cambridge, England)'
_journal_page_first 3611
_journal_page_last 3614
_journal_paper_doi 10.1039/d0cc08132a
_journal_volume 57
_journal_year 2021
_chemical_formula_sum 'C36 H286 Cl4 Co12 Dy36 N20 Na6 O260'
_chemical_formula_weight 11997.73
_space_group_crystal_system monoclinic
_space_group_IT_number 12
_space_group_name_Hall '-I 2y'
_space_group_name_H-M_alt 'I 1 2/m 1'
_atom_sites_solution_hydrogens geom
_audit_creation_method SHELXL-2013
_audit_update_record
;
2020-12-07 deposited with the CCDC.	2021-03-08 downloaded from the CCDC.
;
_cell_angle_alpha 90
_cell_angle_beta 97.129(2)
_cell_angle_gamma 90
_cell_formula_units_Z 2
_cell_length_a 20.7166(4)
_cell_length_b 28.7371(6)
_cell_length_c 22.7267(5)
_cell_measurement_reflns_used 13781
_cell_measurement_temperature 173(2)
_cell_measurement_theta_max 65.2320
_cell_measurement_theta_min 3.0790
_cell_volume 13425.4(5)
_computing_cell_refinement 'CrysAlisPro 1.171.39.46 (Rigaku OD, 2018)'
_computing_data_collection 'CrysAlisPro 1.171.39.46 (Rigaku OD, 2018)'
_computing_data_reduction 'CrysAlisPro 1.171.39.46 (Rigaku OD, 2018)'
_computing_structure_refinement 'SHELXL-2013 (Sheldrick, 2013)'
_diffrn_ambient_temperature 173(2)
_diffrn_measured_fraction_theta_full 0.865
_diffrn_measured_fraction_theta_max 0.995
_diffrn_measurement_device_type 'SuperNova, Dual, Cu at home/near, Atlas'
_diffrn_measurement_method '\w scans'
_diffrn_radiation_type CuK\a
_diffrn_radiation_wavelength 1.54184
_diffrn_reflns_av_R_equivalents 0.0662
_diffrn_reflns_av_unetI/netI 0.0560
_diffrn_reflns_Laue_measured_fraction_full 0.865
_diffrn_reflns_Laue_measured_fraction_max 0.995
_diffrn_reflns_limit_h_max 23
_diffrn_reflns_limit_h_min -23
_diffrn_reflns_limit_k_max 32
_diffrn_reflns_limit_k_min -32
_diffrn_reflns_limit_l_max 26
_diffrn_reflns_limit_l_min -14
_diffrn_reflns_number 39737
_diffrn_reflns_point_group_measured_fraction_full 0.865
_diffrn_reflns_point_group_measured_fraction_max 0.995
_diffrn_reflns_theta_full 67.684
_diffrn_reflns_theta_max 61.999
_diffrn_reflns_theta_min 2.643
_diffrn_source 'micro-focus sealed X-ray tube'
_exptl_absorpt_coefficient_mu 59.763
_exptl_absorpt_correction_T_max 1.00000
_exptl_absorpt_correction_T_min 0.37416
_exptl_absorpt_correction_type multi-scan
_exptl_crystal_colour pink
_exptl_crystal_density_diffrn 2.968
_exptl_crystal_density_meas ?
_exptl_crystal_description block
_exptl_crystal_F_000 11112
_exptl_crystal_size_max 0.120
_exptl_crystal_size_mid 0.100
_exptl_crystal_size_min 0.100
_platon_squeeze_details
;
;
_refine_diff_density_max 2.743
_refine_diff_density_min -1.828
_refine_diff_density_rms 0.276
_refine_ls_extinction_method none
_refine_ls_goodness_of_fit_ref 1.109
_refine_ls_hydrogen_treatment constr
_refine_ls_matrix_type full
_refine_ls_number_parameters 792
_refine_ls_number_reflns 10752
_refine_ls_number_restraints 12
_refine_ls_restrained_S_all 1.117
_refine_ls_R_factor_all 0.0784
_refine_ls_R_factor_gt 0.0647
_refine_ls_shift/su_max 0.003
_refine_ls_shift/su_mean 0.000
_refine_ls_structure_factor_coef Fsqd
_refine_ls_weighting_details
;
 w=1/[\s^2^(Fo^2^)+(0.1121P)^2^+180.7058P]
 where P=(Fo^2^+2Fc^2^)/3
;
_refine_ls_weighting_scheme calc
_refine_ls_wR_factor_gt 0.1831
_refine_ls_wR_factor_ref 0.1910
_reflns_Friedel_coverage 0.000
_reflns_number_gt 8362
_reflns_number_total 10752
_reflns_threshold_expression 'I > 2\s(I)'
_cod_data_source_file d0cc08132a2.cif
_cod_data_source_block Dy36Co12
_cod_depositor_comments
;
The following automatic conversions were performed:

data item '_exptl_crystal_density_meas' value 'not measure' was
changed to '?' -- the value is perceived as not measured.

Automatic conversion script
Id: cif_fix_values 7556 2019-12-06 15:28:31Z antanas 

 Adding full bibliography for 7128014--7128018.cif.
;
_cod_original_sg_symbol_H-M 'I 2/m'
_cod_database_code 7128018
_shelx_space_group_comment
;
The symmetry employed for this shelxl refinement is uniquely defined
by the following loop, which should always be used as a source of
symmetry information in preference to the above space-group names.
They are only intended as comments.
;
_shelx_estimated_absorpt_t_min 0.053
_shelx_estimated_absorpt_t_max 0.066
_shelxl_version_number 2013-2

loop_
_space_group_symop_operation_xyz
'x, y, z'
'-x, y, -z'
'x+1/2, y+1/2, z+1/2'
'-x+1/2, y+1/2, -z+1/2'
'-x, -y, -z'
'x, -y, z'
'-x+1/2, -y+1/2, -z+1/2'
'x+1/2, -y+1/2, z+1/2'

loop_
_atom_site_label
_atom_site_type_symbol
_atom_site_fract_x
_atom_site_fract_y
_atom_site_fract_z
_atom_site_U_iso_or_equiv
_atom_site_adp_type
_atom_site_occupancy
_atom_site_site_symmetry_order
_atom_site_calc_flag
_atom_site_refinement_flags_posn
_atom_site_refinement_flags_adp
_atom_site_refinement_flags_occupancy
_atom_site_disorder_assembly
_atom_site_disorder_group
Dy1 Dy -0.19977(5) 0.5000 -0.16231(5) 0.0371(3) Uani 1 2 d S T P B .
Dy2 Dy 0.0000 0.32425(4) 0.0000 0.0337(3) Uani 1 2 d S T P . .
Dy3 Dy 0.19551(4) 0.43153(3) -0.21222(4) 0.0444(2) Uani 1 1 d . . . . .
Dy4 Dy 0.12348(4) 0.36476(3) -0.09111(4) 0.0358(2) Uani 1 1 d . . . . .
Dy5 Dy -0.09322(4) 0.36457(3) -0.13891(4) 0.0344(2) Uani 1 1 d . . . . .
Dy6 Dy 0.03215(4) 0.36146(3) -0.24719(4) 0.0411(2) Uani 1 1 d . . . . .
Dy7 Dy 0.22925(6) 0.5000 -0.06873(6) 0.0398(3) Uani 1 2 d S T P A .
Dy8 Dy -0.13211(4) 0.43139(3) -0.28318(4) 0.0415(2) Uani 1 1 d . . . . .
Dy9 Dy -0.34087(6) 0.5000 -0.07399(7) 0.0459(3) Uani 1 2 d S T P B .
Dy10 Dy -0.20959(4) 0.41274(3) -0.04621(4) 0.0355(2) Uani 1 1 d . . . . .
Dy11 Dy -0.17146(4) 0.28565(3) -0.03780(4) 0.0404(2) Uani 1 1 d . . . . .
Co1 Co -0.12319(12) 0.31193(9) -0.27712(11) 0.0498(6) Uani 1 1 d . . . . .
Co2 Co -0.2718(2) 0.5000 -0.30896(18) 0.0575(10) Uani 1 2 d S T P B .
Co3 Co 0.18087(12) 0.31073(9) -0.21072(12) 0.0524(6) Uani 1 1 d . . . . .
Co4 Co 0.3297(2) 0.5000 -0.1794(2) 0.0653(11) Uani 1 2 d S T P A .
Cl1 Cl -0.0164(2) 0.5000 0.1301(2) 0.0346(10) Uani 1 2 d S T P . .
O1 O -0.1786(7) 0.5000 -0.3333(6) 0.047(4) Uani 1 2 d S T P . .
H1A H -0.1772 0.5000 -0.3772 0.057 Uiso 1 2 calc R U P . .
O1W O 0.0416(7) 0.4098(6) -0.3308(6) 0.085(4) Uani 1 1 d . . . . .
O7W O 0.2226(8) 0.2569(5) -0.1570(8) 0.096(5) Uani 1 1 d . . . . .
O2W O 0.1430(8) 0.4579(5) -0.3063(7) 0.088(4) Uani 1 1 d . . . . .
O3W O -0.0599(7) 0.4575(5) -0.3481(6) 0.075(4) Uani 1 1 d . . . . .
O6W O -0.1776(7) 0.2609(4) -0.2406(6) 0.073(4) Uani 1 1 d . . . . .
O5W O -0.0794(7) 0.2608(4) -0.3200(7) 0.077(4) Uani 1 1 d . . . . .
O9W O -0.4043(8) 0.5000 -0.1697(12) 0.097(8) Uani 1 2 d S T P . .
O4W O 0.4087(13) 0.5000 -0.1174(15) 0.120(9) Uani 1 2 d S T P . .
O8W O -0.4239(8) 0.5000 -0.0119(11) 0.081(6) Uani 1 2 d S T P . .
O2 O 0.1646(7) 0.5000 -0.1613(6) 0.040(3) Uani 1 2 d S T P . .
H2A H 0.1171 0.5000 -0.1570 0.047 Uiso 1 2 calc R U P . .
O3 O 0.3736(8) 0.4488(6) -0.2259(9) 0.107(6) Uani 1 1 d . . . . .
O57 O 0.1267(12) 0.1623(8) 0.1518(10) 0.137(7) Uani 1 1 d . . . . .
O51 O 0.0443(11) 0.2226(5) 0.1551(8) 0.104(6) Uani 1 1 d . . . . .
O49 O -0.0742(9) 0.2253(5) 0.1304(6) 0.080(4) Uani 1 1 d . . . . .
O6 O -0.3027(10) 0.4498(6) -0.3692(9) 0.125(7) Uani 1 1 d . . . . .
O7 O -0.2061(6) 0.3974(4) -0.3566(6) 0.060(3) Uani 1 1 d . . . . .
O10W O -0.2196(7) 0.2400(4) 0.0312(7) 0.077(4) Uani 1 1 d . . . . .
O11W O -0.2872(5) 0.2849(4) -0.0661(6) 0.060(3) Uani 1 1 d . . . . .
O12W O -0.3601(12) 0.5000 -0.2789(13) 0.116(9) Uani 1 2 d S T P . .
O10 O -0.1953(7) 0.3159(5) -0.3522(6) 0.081(4) Uani 1 1 d . . . . .
O11 O 0.0445(6) 0.2891(5) -0.2971(6) 0.068(3) Uani 1 1 d . . . . .
O12 O 0.0943(5) 0.3175(3) -0.1725(5) 0.046(2) Uani 1 1 d . . . . .
H12A H 0.0740 0.2873 -0.1630 0.055 Uiso 1 1 calc R U . . .
O14 O -0.1957(6) 0.2408(4) -0.1293(5) 0.061(3) Uani 1 1 d . . . . .
O15 O -0.0475(5) 0.3164(3) -0.2063(5) 0.041(2) Uani 1 1 d . . . . .
H15A H -0.0315 0.2857 -0.1897 0.050 Uiso 1 1 calc R U . . .
O16 O 0.2643(7) 0.3112(5) -0.2516(7) 0.081(4) Uani 1 1 d . . . . .
O17 O 0.1454(6) 0.3636(4) -0.2613(5) 0.053(3) Uani 1 1 d . . . . .
H17A H 0.1531 0.3607 -0.3037 0.064 Uiso 1 1 calc R U . . .
O19 O -0.2291(5) 0.4525(4) -0.2449(4) 0.043(2) Uani 1 1 d . . . . .
H19A H -0.2577 0.4257 -0.2373 0.051 Uiso 1 1 calc R U . B .
O20 O -0.0702(5) 0.3644(3) -0.3090(5) 0.047(3) Uani 1 1 d . . . . .
H20A H -0.0664 0.3618 -0.3523 0.056 Uiso 1 1 calc R U . . .
O21 O 0.0104(4) 0.3798(3) -0.0838(4) 0.033(2) Uani 1 1 d . . . . .
H21A H 0.0081 0.4118 -0.0671 0.040 Uiso 1 1 calc R U . . .
O22 O -0.3964(6) 0.4276(4) -0.0845(7) 0.066(3) Uani 1 1 d . . . . .
O23 O 0.2868(6) 0.3987(4) -0.2484(6) 0.060(4) Uani 1 1 d . . . . .
O24 O 0.1432(7) 0.2598(5) -0.2706(7) 0.080(4) Uani 1 1 d . . . . .
O25 O 0.0948(4) 0.4118(3) -0.1785(4) 0.037(2) Uani 1 1 d . . . . .
H25A H 0.0697 0.4401 -0.1696 0.044 Uiso 1 1 calc R U . . .
O26 O -0.1617(5) 0.3660(3) -0.2294(4) 0.040(2) Uani 1 1 d . . . . .
H26A H -0.2092 0.3633 -0.2259 0.048 Uiso 1 1 calc R U . . .
O27 O -0.0449(4) 0.4116(3) -0.2088(4) 0.0293(19) Uani 1 1 d . . . . .
H27A H -0.0236 0.4399 -0.1896 0.035 Uiso 1 1 calc R U . . .
O28 O -0.1146(6) 0.5000 -0.2243(6) 0.034(3) Uani 1 2 d S T P . .
H28A H -0.0707 0.5000 -0.2004 0.041 Uiso 1 2 calc R U P B .
O29 O 0.2087(5) 0.3640(3) -0.1504(4) 0.041(2) Uani 1 1 d . . . . .
H29A H 0.2531 0.3603 -0.1279 0.049 Uiso 1 1 calc R U . . .
O30 O 0.2096(4) 0.3493(3) -0.0173(5) 0.039(2) Uani 1 1 d . . . . .
H30A H 0.2522 0.3435 -0.0324 0.046 Uiso 1 1 calc R U . . .
O31 O 0.0000 0.2368(5) 0.0000 0.049(4) Uani 1 2 d S T P . .
O34 O -0.1126(5) 0.2144(4) -0.0262(5) 0.051(3) Uani 1 1 d . . . . .
O35 O -0.0987(4) 0.3773(3) -0.0218(4) 0.036(2) Uani 1 1 d . . . . .
O36 O 0.2773(5) 0.4529(3) -0.1343(5) 0.045(2) Uani 1 1 d . . . . .
H36A H 0.3034 0.4263 -0.1155 0.054 Uiso 1 1 calc R U . A .
O38 O -0.1933(4) 0.3478(3) -0.1071(4) 0.035(2) Uani 1 1 d . . . . .
H38A H -0.2295 0.3418 -0.1396 0.042 Uiso 1 1 calc R U . . .
O39 O -0.1960(6) 0.5000 -0.0445(6) 0.039(3) Uani 1 2 d S T P . .
O40 O -0.3161(5) 0.3704(3) -0.0705(5) 0.045(3) Uani 1 1 d . . . . .
O41 O -0.1554(4) 0.4402(3) 0.0527(4) 0.036(2) Uani 1 1 d . . . . .
H41A H -0.1144 0.4560 0.0448 0.043 Uiso 1 1 calc R U . . .
O42 O -0.1324(4) 0.4400(3) -0.1163(4) 0.037(2) Uani 1 1 d . . . . .
H42A H -0.0957 0.4559 -0.0914 0.044 Uiso 1 1 calc R U . B .
O43 O 0.0903(4) 0.2992(3) -0.0445(4) 0.040(2) Uani 1 1 d . . . . .
H43A H 0.0813 0.2718 -0.0713 0.048 Uiso 1 1 calc R U . . .
O44 O -0.2886(4) 0.5491(3) 0.0018(5) 0.039(2) Uani 1 1 d . . . . .
H44A H -0.3187 0.5705 0.0199 0.047 Uiso 1 1 calc R U . . .
O45 O 0.2513(9) 0.5000 -0.2380(7) 0.058(4) Uani 1 2 d S T P . .
H45A H 0.2612 0.5000 -0.2800 0.069 Uiso 1 2 calc R U P A .
O46 O -0.0726(5) 0.2982(3) -0.0805(4) 0.038(2) Uani 1 1 d . . . . .
H46A H -0.0572 0.2707 -0.1018 0.046 Uiso 1 1 calc R U . . .
O48 O -0.2719(4) 0.4509(3) -0.1249(4) 0.037(2) Uani 1 1 d . . . . .
H48A H -0.2957 0.4297 -0.1550 0.044 Uiso 1 1 calc R U . B .
O50 O -0.0403(14) 0.4726(7) -0.0097(9) 0.218(17) Uani 1 1 d . . . . .
O53 O -0.3367(7) 0.3948(5) -0.2184(7) 0.078(4) Uani 1 1 d . . . . .
O54 O -0.2924(7) 0.3282(6) -0.2088(7) 0.089(5) Uani 1 1 d . . . . .
O55 O -0.3981(8) 0.3344(6) -0.2182(10) 0.112(6) Uani 1 1 d . . . . .
O56 O 0.0020(16) 0.1563(8) 0.1496(15) 0.200(15) Uani 1 1 d . . . . .
C3 C 0.3432(16) 0.4111(11) -0.2520(15) 0.047(8) Uani 0.5 1 d . . P A 1
C4 C 0.384(3) 0.385(2) -0.293(4) 0.10(3) Uani 0.5 1 d . . P A 1
C3' C 0.302(2) 0.364(3) -0.259(2) 0.11(2) Uani 0.5 1 d . . P A 2
C4' C 0.381(4) 0.364(4) -0.278(4) 0.18(5) Uani 0.5 1 d . . P A 2
C5 C -0.3753(14) 0.3819(9) -0.0791(11) 0.095(8) Uani 1 1 d . . . . .
C6 C -0.4250(13) 0.3419(10) -0.0887(16) 0.133(13) Uani 1 1 d . . . . .
H6A H -0.4021 0.3120 -0.0835 0.200 Uiso 1 1 calc R U . . .
H6B H -0.4482 0.3437 -0.1289 0.200 Uiso 1 1 calc R U . . .
H6C H -0.4561 0.3444 -0.0598 0.200 Uiso 1 1 calc R U . . .
C7 C -0.257(4) 0.4142(18) -0.386(2) 0.11(2) Uani 0.5 1 d . . P B 1
C8 C -0.292(3) 0.380(3) -0.438(4) 0.15(3) Uani 0.5 1 d . . P B 1
C7' C -0.2124(16) 0.3571(11) -0.3783(14) 0.046(7) Uani 0.5 1 d . . P B 2
C8' C -0.254(3) 0.3553(15) -0.437(2) 0.075(13) Uani 0.5 1 d . . P B 2
C9 C 0.0848(13) 0.2587(7) -0.2997(12) 0.090(7) Uani 1 1 d . . . . .
C10 C 0.0680(15) 0.2169(10) -0.3389(16) 0.147(13) Uani 1 1 d . U . . .
H10A H 0.0228 0.2193 -0.3573 0.221 Uiso 1 1 calc R U . . .
H10B H 0.0734 0.1885 -0.3149 0.221 Uiso 1 1 calc R U . . .
H10C H 0.0970 0.2157 -0.3698 0.221 Uiso 1 1 calc R U . . .
C1 C -0.051(2) 0.2068(12) -0.0121(17) 0.157(17) Uani 1 1 d . . . . .
C2 C -0.031(2) 0.1576(12) -0.002(2) 0.071(11) Uani 0.5 1 d . . P . .
N1 N 0.0000 0.5000 0.0000 0.035(5) Uani 1 4 d S T P . .
N2 N -0.3370(13) 0.3530(6) -0.2168(8) 0.097(7) Uani 1 1 d . . . . .
N3' N -0.0158(16) 0.2057(14) 0.1424(14) 0.073(10) Uani 0.5 1 d . . P . .
N3 N 0.0660(17) 0.1796(16) 0.157(2) 0.097(14) Uani 0.5 1 d . . P . .
N4 N 0.3557(6) 0.3621(4) -0.0731(6) 0.043(3) Uani 1 1 d D . . . .
O58 O 0.3592(16) 0.4022(6) -0.0646(15) 0.215(14) Uiso 1 1 d D . . . .
O59 O 0.3165(14) 0.3290(9) -0.0723(16) 0.232(15) Uiso 1 1 d D . . . .
O60 O 0.4175(12) 0.3407(12) -0.053(2) 0.29(2) Uiso 1 1 d D . . . .

loop_
_atom_site_aniso_label
_atom_site_aniso_U_11
_atom_site_aniso_U_22
_atom_site_aniso_U_33
_atom_site_aniso_U_23
_atom_site_aniso_U_13
_atom_site_aniso_U_12
Dy1 0.0310(6) 0.0218(6) 0.0577(7) 0.000 0.0028(5) 0.000
Dy2 0.0284(5) 0.0221(6) 0.0508(6) 0.000 0.0058(5) 0.000
Dy3 0.0417(5) 0.0310(5) 0.0639(6) -0.0023(4) 0.0208(4) 0.0012(4)
Dy4 0.0297(4) 0.0232(4) 0.0554(5) -0.0022(3) 0.0086(4) 0.0015(3)
Dy5 0.0299(4) 0.0222(4) 0.0509(5) -0.0017(3) 0.0039(3) -0.0002(3)
Dy6 0.0417(5) 0.0285(5) 0.0542(5) -0.0061(4) 0.0105(4) 0.0016(4)
Dy7 0.0319(6) 0.0226(6) 0.0664(8) 0.000 0.0118(5) 0.000
Dy8 0.0444(5) 0.0279(5) 0.0506(5) -0.0028(4) -0.0010(4) 0.0000(4)
Dy9 0.0269(6) 0.0272(7) 0.0834(9) 0.000 0.0060(6) 0.000
Dy10 0.0272(4) 0.0215(4) 0.0580(5) 0.0006(3) 0.0063(3) -0.0004(3)
Dy11 0.0314(4) 0.0244(5) 0.0655(6) -0.0009(4) 0.0062(4) -0.0034(3)
Co1 0.0485(14) 0.0411(14) 0.0583(14) -0.0033(11) 0.0010(11) -0.0031(12)
Co2 0.062(2) 0.037(2) 0.072(2) 0.000 0.0034(19) 0.000
Co3 0.0434(14) 0.0451(15) 0.0701(16) -0.0055(13) 0.0118(12) 0.0032(12)
Co4 0.047(2) 0.048(2) 0.106(3) 0.000 0.033(2) 0.000
Cl1 0.028(2) 0.024(2) 0.052(3) 0.000 0.0076(19) 0.000
O1 0.052(9) 0.035(8) 0.048(8) 0.000 -0.019(7) 0.000
O1W 0.079(10) 0.100(12) 0.074(9) 0.024(8) 0.008(7) -0.023(9)
O7W 0.094(12) 0.065(10) 0.127(13) -0.003(9) 0.011(10) 0.015(9)
O2W 0.099(11) 0.072(10) 0.091(10) 0.026(8) 0.007(8) 0.000(9)
O3W 0.088(10) 0.069(9) 0.071(8) 0.010(7) 0.028(7) 0.004(8)
O6W 0.077(9) 0.049(8) 0.094(9) -0.016(7) 0.015(7) -0.004(7)
O5W 0.078(9) 0.043(7) 0.111(11) -0.019(7) 0.010(8) -0.004(7)
O9W 0.035(9) 0.054(12) 0.19(2) 0.000 -0.051(12) 0.000
O4W 0.089(17) 0.068(15) 0.20(3) 0.000 -0.010(18) 0.000
O8W 0.033(9) 0.036(10) 0.18(2) 0.000 0.038(11) 0.000
O2 0.035(7) 0.028(7) 0.058(8) 0.000 0.010(6) 0.000
O3 0.060(9) 0.089(12) 0.184(18) -0.006(12) 0.057(11) 0.011(9)
O57 0.124(18) 0.133(18) 0.151(18) -0.004(14) 0.008(14) -0.036(15)
O51 0.150(17) 0.029(8) 0.130(14) 0.005(8) 0.011(12) -0.012(9)
O49 0.107(12) 0.047(8) 0.090(10) 0.001(7) 0.028(9) 0.005(8)
O6 0.117(15) 0.075(12) 0.159(17) -0.021(11) -0.073(13) 0.021(11)
O7 0.066(8) 0.030(6) 0.075(8) -0.013(6) -0.031(6) -0.011(6)
O10W 0.062(8) 0.049(8) 0.127(12) 0.032(8) 0.039(8) -0.004(6)
O11W 0.034(6) 0.050(7) 0.096(9) 0.000(6) 0.005(6) -0.015(5)
O12W 0.066(14) 0.098(19) 0.17(2) 0.000 -0.033(15) 0.000
O10 0.084(10) 0.077(10) 0.078(9) -0.019(8) -0.007(7) -0.033(8)
O11 0.068(8) 0.057(8) 0.078(8) -0.020(6) 0.010(6) 0.023(7)
O12 0.041(6) 0.029(6) 0.065(6) -0.010(5) 0.003(5) 0.001(5)
O14 0.056(7) 0.042(7) 0.079(8) -0.011(6) -0.015(6) -0.010(6)
O15 0.042(5) 0.018(5) 0.066(6) -0.007(4) 0.015(5) 0.004(4)
O16 0.063(8) 0.065(9) 0.119(11) -0.024(8) 0.030(8) 0.003(7)
O17 0.053(7) 0.054(7) 0.058(7) -0.016(5) 0.025(5) -0.007(5)
O19 0.035(5) 0.036(6) 0.055(6) -0.010(5) -0.005(4) -0.004(5)
O20 0.053(6) 0.033(6) 0.052(6) -0.009(5) -0.002(5) -0.004(5)
O21 0.027(5) 0.021(5) 0.051(5) 0.000(4) 0.005(4) 0.002(4)
O22 0.039(6) 0.033(7) 0.123(11) -0.003(6) -0.007(6) -0.009(5)
O23 0.058(8) 0.034(6) 0.098(9) -0.020(6) 0.044(7) 0.008(6)
O24 0.051(8) 0.055(8) 0.131(12) -0.032(8) 0.006(8) 0.009(6)
O25 0.032(5) 0.026(5) 0.055(6) 0.012(4) 0.015(4) -0.001(4)
O26 0.036(5) 0.034(6) 0.046(5) -0.005(4) -0.009(4) -0.011(4)
O27 0.031(5) 0.020(5) 0.037(5) -0.004(4) 0.001(4) -0.001(4)
O28 0.035(7) 0.013(6) 0.055(8) 0.000 0.006(6) 0.000
O29 0.028(5) 0.036(6) 0.060(6) -0.005(5) 0.008(4) 0.006(4)
O30 0.026(5) 0.016(5) 0.077(7) -0.004(4) 0.016(4) 0.008(4)
O31 0.043(8) 0.020(7) 0.082(10) 0.000 -0.002(7) 0.000
O34 0.033(6) 0.034(6) 0.087(8) -0.006(5) 0.006(5) -0.008(5)
O35 0.022(4) 0.030(5) 0.054(6) 0.002(4) 0.002(4) 0.002(4)
O36 0.030(5) 0.024(5) 0.084(7) -0.002(5) 0.016(5) 0.000(4)
O38 0.029(5) 0.021(5) 0.057(6) 0.007(4) 0.007(4) -0.003(4)
O39 0.027(7) 0.033(8) 0.059(8) 0.000 0.015(6) 0.000
O40 0.022(5) 0.036(6) 0.075(7) 0.002(5) -0.007(5) 0.000(4)
O41 0.024(4) 0.029(5) 0.054(6) 0.003(4) 0.005(4) 0.001(4)
O42 0.030(5) 0.021(5) 0.058(6) 0.001(4) 0.004(4) -0.005(4)
O43 0.026(5) 0.027(5) 0.066(6) -0.006(5) 0.010(4) 0.004(4)
O44 0.030(5) 0.013(4) 0.074(7) -0.003(4) 0.010(5) 0.006(4)
O45 0.070(11) 0.040(9) 0.067(10) 0.000 0.025(9) 0.000
O46 0.036(5) 0.020(5) 0.059(6) -0.002(4) 0.009(4) 0.000(4)
O48 0.029(5) 0.026(5) 0.056(6) -0.008(4) 0.003(4) -0.005(4)
O50 0.39(4) 0.184(19) 0.100(14) -0.057(15) 0.10(2) -0.25(2)
O53 0.069(9) 0.048(9) 0.115(11) 0.001(7) -0.005(8) -0.023(7)
O54 0.054(8) 0.111(14) 0.096(10) -0.027(10) -0.008(7) 0.001(9)
O55 0.063(10) 0.079(12) 0.183(18) 0.000(11) -0.028(10) -0.019(9)
O56 0.25(3) 0.098(17) 0.28(3) -0.05(2) 0.13(3) -0.11(2)
C3 0.044(18) 0.030(17) 0.08(2) 0.005(15) 0.039(16) 0.010(15)
C4 0.08(4) 0.06(3) 0.15(7) -0.03(3) 0.04(4) -0.06(3)
C3' 0.04(2) 0.19(7) 0.10(4) 0.01(4) 0.02(2) 0.02(3)
C4' 0.13(7) 0.30(13) 0.10(5) -0.05(7) 0.04(4) 0.13(8)
C5 0.11(2) 0.081(18) 0.098(17) -0.023(14) 0.013(14) -0.034(16)
C6 0.074(17) 0.10(2) 0.23(4) -0.07(2) 0.05(2) -0.066(16)
C7 0.18(6) 0.06(3) 0.08(3) -0.02(2) -0.03(4) -0.05(4)
C8 0.09(5) 0.16(8) 0.19(7) -0.07(6) -0.02(5) -0.05(5)
C7' 0.049(18) 0.026(17) 0.060(19) 0.006(14) 0.003(15) 0.002(14)
C8' 0.09(4) 0.05(3) 0.08(3) 0.01(2) -0.02(3) -0.03(2)
C9 0.089(17) 0.045(12) 0.14(2) -0.042(13) 0.020(15) 0.004(12)
C10 0.102(19) 0.11(2) 0.23(3) -0.12(2) 0.003(19) 0.013(16)
C1 0.20(4) 0.12(3) 0.17(3) -0.07(2) 0.08(3) -0.10(3)
C2 0.08(3) 0.028(18) 0.10(3) -0.01(2) 0.02(3) -0.001(17)
N1 0.007(9) 0.020(13) 0.074(16) 0.000 -0.007(9) 0.000
N2 0.15(2) 0.046(12) 0.085(12) -0.005(9) -0.041(13) 0.033(13)
N3' 0.051(18) 0.10(3) 0.070(19) 0.026(19) 0.020(15) -0.04(2)
N3 0.041(19) 0.11(4) 0.14(4) -0.04(3) 0.01(2) -0.02(2)
N4 0.037(7) 0.033(7) 0.065(8) -0.027(6) 0.030(6) -0.016(5)

loop_
_atom_type_symbol
_atom_type_description
_atom_type_scat_dispersion_real
_atom_type_scat_dispersion_imag
_atom_type_scat_source
C C 0.0181 0.0091 'International Tables Vol C Tables 4.2.6.8 and 6.1.1.4'
H H 0.0000 0.0000 'International Tables Vol C Tables 4.2.6.8 and 6.1.1.4'
N N 0.0311 0.0180 'International Tables Vol C Tables 4.2.6.8 and 6.1.1.4'
Dy Dy -9.8046 9.8477 'International Tables Vol C Tables 4.2.6.8 and 6.1.1.4'
Co Co -2.3653 3.6143 'International Tables Vol C Tables 4.2.6.8 and 6.1.1.4'
O O 0.0492 0.0322 'International Tables Vol C Tables 4.2.6.8 and 6.1.1.4'
Cl Cl 0.3639 0.7018 'International Tables Vol C Tables 4.2.6.8 and 6.1.1.4'
Na Na 0.1353 0.1239 'International Tables Vol C Tables 4.2.6.8 and 6.1.1.4'

loop_
_geom_angle_atom_site_label_1
_geom_angle_atom_site_label_2
_geom_angle_atom_site_label_3
_geom_angle
_geom_angle_site_symmetry_1
_geom_angle_site_symmetry_3
_geom_angle_publ_flag
O48 Dy1 O48 75.9(5) 6_565 . ?
O48 Dy1 O19 122.6(3) 6_565 . ?
O48 Dy1 O19 79.8(3) . . ?
O48 Dy1 O19 79.8(3) 6_565 6_565 ?
O48 Dy1 O19 122.7(3) . 6_565 ?
O19 Dy1 O19 71.3(5) . 6_565 ?
O48 Dy1 O42 131.1(3) 6_565 . ?
O48 Dy1 O42 76.4(3) . . ?
O19 Dy1 O42 90.6(3) . . ?
O19 Dy1 O42 148.9(3) 6_565 . ?
O48 Dy1 O42 76.4(3) 6_565 6_565 ?
O48 Dy1 O42 131.1(3) . 6_565 ?
O19 Dy1 O42 148.9(3) . 6_565 ?
O19 Dy1 O42 90.6(3) 6_565 6_565 ?
O42 Dy1 O42 93.0(4) . 6_565 ?
O48 Dy1 O28 141.3(2) 6_565 . ?
O48 Dy1 O28 141.3(2) . . ?
O19 Dy1 O28 70.4(4) . . ?
O19 Dy1 O28 70.4(4) 6_565 . ?
O42 Dy1 O28 79.8(3) . . ?
O42 Dy1 O28 79.8(3) 6_565 . ?
O48 Dy1 O39 64.4(3) 6_565 . ?
O48 Dy1 O39 64.4(3) . . ?
O19 Dy1 O39 141.0(3) . . ?
O19 Dy1 O39 141.0(3) 6_565 . ?
O42 Dy1 O39 67.4(3) . . ?
O42 Dy1 O39 67.4(3) 6_565 . ?
O28 Dy1 O39 131.3(4) . . ?
O48 Dy1 Co2 97.6(2) 6_565 . ?
O48 Dy1 Co2 97.6(2) . . ?
O19 Dy1 Co2 36.2(3) . . ?
O19 Dy1 Co2 36.2(3) 6_565 . ?
O42 Dy1 Co2 125.5(2) . . ?
O42 Dy1 Co2 125.5(2) 6_565 . ?
O28 Dy1 Co2 72.3(3) . . ?
O39 Dy1 Co2 156.4(3) . . ?
O48 Dy1 Dy10 38.3(2) 6_565 6_565 ?
O48 Dy1 Dy10 93.3(2) . 6_565 ?
O19 Dy1 Dy10 160.9(2) . 6_565 ?
O19 Dy1 Dy10 98.4(3) 6_565 6_565 ?
O42 Dy1 Dy10 105.2(2) . 6_565 ?
O42 Dy1 Dy10 43.0(2) 6_565 6_565 ?
O28 Dy1 Dy10 122.37(19) . 6_565 ?
O39 Dy1 Dy10 43.52(4) . 6_565 ?
Co2 Dy1 Dy10 129.37(4) . 6_565 ?
O48 Dy1 Dy10 93.3(2) 6_565 . ?
O48 Dy1 Dy10 38.3(2) . . ?
O19 Dy1 Dy10 98.4(3) . . ?
O19 Dy1 Dy10 160.9(2) 6_565 . ?
O42 Dy1 Dy10 43.0(2) . . ?
O42 Dy1 Dy10 105.2(2) 6_565 . ?
O28 Dy1 Dy10 122.37(19) . . ?
O39 Dy1 Dy10 43.52(4) . . ?
Co2 Dy1 Dy10 129.37(4) . . ?
Dy10 Dy1 Dy10 86.38(4) 6_565 . ?
O48 Dy1 Dy9 38.2(2) 6_565 . ?
O48 Dy1 Dy9 38.2(2) . . ?
O19 Dy1 Dy9 106.7(2) . . ?
O19 Dy1 Dy9 106.7(2) 6_565 . ?
O42 Dy1 Dy9 102.6(2) . . ?
O42 Dy1 Dy9 102.6(2) 6_565 . ?
O28 Dy1 Dy9 176.3(3) . . ?
O39 Dy1 Dy9 52.4(3) . . ?
Co2 Dy1 Dy9 104.04(8) . . ?
Dy10 Dy1 Dy9 59.82(2) 6_565 . ?
Dy10 Dy1 Dy9 59.82(2) . . ?
O46 Dy2 O46 142.7(5) . 2 ?
O46 Dy2 O43 76.7(3) . 2 ?
O46 Dy2 O43 92.0(3) 2 2 ?
O46 Dy2 O43 92.0(3) . . ?
O46 Dy2 O43 76.7(3) 2 . ?
O43 Dy2 O43 144.3(5) 2 . ?
O46 Dy2 O31 71.3(2) . . ?
O46 Dy2 O31 71.3(2) 2 . ?
O43 Dy2 O31 72.2(2) 2 . ?
O43 Dy2 O31 72.2(2) . . ?
O46 Dy2 O21 133.4(3) . 2 ?
O46 Dy2 O21 73.7(3) 2 2 ?
O43 Dy2 O21 73.7(3) 2 2 ?
O43 Dy2 O21 132.0(3) . 2 ?
O31 Dy2 O21 129.4(2) . 2 ?
O46 Dy2 O21 73.7(3) . . ?
O46 Dy2 O21 133.4(3) 2 . ?
O43 Dy2 O21 132.0(3) 2 . ?
O43 Dy2 O21 73.7(3) . . ?
O31 Dy2 O21 129.4(2) . . ?
O21 Dy2 O21 101.2(4) 2 . ?
O46 Dy2 O35 139.9(3) . 2 ?
O46 Dy2 O35 67.5(3) 2 2 ?
O43 Dy2 O35 139.7(3) 2 2 ?
O43 Dy2 O35 66.7(3) . 2 ?
O31 Dy2 O35 126.7(2) . 2 ?
O21 Dy2 O35 67.4(3) 2 2 ?
O21 Dy2 O35 68.0(3) . 2 ?
O46 Dy2 O35 67.5(3) . . ?
O46 Dy2 O35 139.9(3) 2 . ?
O43 Dy2 O35 66.6(3) 2 . ?
O43 Dy2 O35 139.7(3) . . ?
O31 Dy2 O35 126.7(2) . . ?
O21 Dy2 O35 68.0(3) 2 . ?
O21 Dy2 O35 67.4(3) . . ?
O35 Dy2 O35 106.6(4) 2 . ?
O46 Dy2 Dy4 94.9(2) . . ?
O46 Dy2 Dy4 96.7(2) 2 . ?
O43 Dy2 Dy4 171.0(2) 2 . ?
O43 Dy2 Dy4 37.5(2) . . ?
O31 Dy2 Dy4 108.47(2) . . ?
O21 Dy2 Dy4 110.9(2) 2 . ?
O21 Dy2 Dy4 40.60(19) . . ?
O35 Dy2 Dy4 47.3(2) 2 . ?
O35 Dy2 Dy4 107.4(2) . . ?
O46 Dy2 Dy4 96.7(2) . 2 ?
O46 Dy2 Dy4 94.9(2) 2 2 ?
O43 Dy2 Dy4 37.5(2) 2 2 ?
O43 Dy2 Dy4 171.0(2) . 2 ?
O31 Dy2 Dy4 108.47(2) . 2 ?
O21 Dy2 Dy4 40.61(19) 2 2 ?
O21 Dy2 Dy4 110.9(2) . 2 ?
O35 Dy2 Dy4 107.4(2) 2 2 ?
O35 Dy2 Dy4 47.3(2) . 2 ?
Dy4 Dy2 Dy4 143.06(4) . 2 ?
O46 Dy2 Dy5 38.1(2) . . ?
O46 Dy2 Dy5 171.5(2) 2 . ?
O43 Dy2 Dy5 96.0(2) 2 . ?
O43 Dy2 Dy5 95.1(2) . . ?
O31 Dy2 Dy5 108.36(2) . . ?
O21 Dy2 Dy5 111.4(2) 2 . ?
O21 Dy2 Dy5 40.1(2) . . ?
O35 Dy2 Dy5 107.6(2) 2 . ?
O35 Dy2 Dy5 47.3(2) . . ?
Dy4 Dy2 Dy5 75.20(2) . . ?
Dy4 Dy2 Dy5 93.20(2) 2 . ?
O23 Dy3 O36 80.4(4) . . ?
O23 Dy3 O25 142.4(4) . . ?
O36 Dy3 O25 113.2(3) . . ?
O23 Dy3 O45 79.1(4) . . ?
O36 Dy3 O45 69.4(5) . . ?
O25 Dy3 O45 138.2(4) . . ?
O23 Dy3 O29 80.9(4) . . ?
O36 Dy3 O29 75.7(3) . . ?
O25 Dy3 O29 70.0(3) . . ?
O45 Dy3 O29 142.0(5) . . ?
O23 Dy3 O2W 96.3(5) . . ?
O36 Dy3 O2W 141.8(4) . . ?
O25 Dy3 O2W 92.5(4) . . ?
O45 Dy3 O2W 72.6(6) . . ?
O29 Dy3 O2W 141.8(5) . . ?
O23 Dy3 O2 140.3(4) . . ?
O36 Dy3 O2 68.8(4) . . ?
O25 Dy3 O2 75.2(4) . . ?
O45 Dy3 O2 67.1(4) . . ?
O29 Dy3 O2 113.5(4) . . ?
O2W Dy3 O2 93.0(5) . . ?
O23 Dy3 O17 80.3(4) . . ?
O36 Dy3 O17 141.1(4) . . ?
O25 Dy3 O17 67.2(3) . . ?
O45 Dy3 O17 138.1(5) . . ?
O29 Dy3 O17 68.1(4) . . ?
O2W Dy3 O17 73.9(5) . . ?
O2 Dy3 O17 139.2(4) . . ?
O23 Dy3 Co4 68.8(3) . . ?
O36 Dy3 Co4 37.0(3) . . ?
O25 Dy3 Co4 142.2(3) . . ?
O45 Dy3 Co4 34.3(4) . . ?
O29 Dy3 Co4 108.0(2) . . ?
O2W Dy3 Co4 106.3(4) . . ?
O2 Dy3 Co4 71.5(3) . . ?
O17 Dy3 Co4 149.1(3) . . ?
O23 Dy3 Co3 71.3(3) . . ?
O36 Dy3 Co3 107.8(2) . . ?
O25 Dy3 Co3 71.2(2) . . ?
O45 Dy3 Co3 150.1(3) . . ?
O29 Dy3 Co3 35.9(2) . . ?
O2W Dy3 Co3 107.0(4) . . ?
O2 Dy3 Co3 141.3(3) . . ?
O17 Dy3 Co3 33.6(3) . . ?
Co4 Dy3 Co3 129.92(7) . . ?
O23 Dy3 Dy7 116.0(3) . . ?
O36 Dy3 Dy7 35.7(2) . . ?
O25 Dy3 Dy7 85.5(2) . . ?
O45 Dy3 Dy7 75.0(4) . . ?
O29 Dy3 Dy7 85.4(2) . . ?
O2W Dy3 Dy7 128.1(4) . . ?
O2 Dy3 Dy7 36.5(3) . . ?
O17 Dy3 Dy7 146.8(3) . . ?
Co4 Dy3 Dy7 57.02(7) . . ?
Co3 Dy3 Dy7 120.97(5) . . ?
O23 Dy3 Dy4 117.1(3) . . ?
O36 Dy3 Dy4 84.2(2) . . ?
O25 Dy3 Dy4 37.7(2) . . ?
O45 Dy3 Dy4 146.7(4) . . ?
O29 Dy3 Dy4 36.2(2) . . ?
O2W Dy3 Dy4 128.9(4) . . ?
O2 Dy3 Dy4 85.0(3) . . ?
O17 Dy3 Dy4 75.1(3) . . ?
Co4 Dy3 Dy4 120.96(8) . . ?
Co3 Dy3 Dy4 56.54(5) . . ?
Dy7 Dy3 Dy4 71.78(2) . . ?
O43 Dy4 O12 79.9(4) . . ?
O43 Dy4 O30 76.1(3) . . ?
O12 Dy4 O30 124.3(3) . . ?
O43 Dy4 O29 123.0(3) . . ?
O12 Dy4 O29 71.2(4) . . ?
O30 Dy4 O29 81.3(3) . . ?
O43 Dy4 O41 130.9(3) . 2 ?
O12 Dy4 O41 148.7(3) . 2 ?
O30 Dy4 O41 76.1(3) . 2 ?
O29 Dy4 O41 91.4(3) . 2 ?
O43 Dy4 O21 76.5(3) . . ?
O12 Dy4 O21 90.0(3) . . ?
O30 Dy4 O21 130.4(3) . . ?
O29 Dy4 O21 148.0(3) . . ?
O41 Dy4 O21 92.3(3) 2 . ?
O43 Dy4 O25 141.1(3) . . ?
O12 Dy4 O25 70.0(4) . . ?
O30 Dy4 O25 141.8(3) . . ?
O29 Dy4 O25 70.1(3) . . ?
O41 Dy4 O25 79.7(3) 2 . ?
O21 Dy4 O25 79.3(3) . . ?
O43 Dy4 O35 64.5(3) . 2 ?
O12 Dy4 O35 140.8(3) . 2 ?
O30 Dy4 O35 64.0(3) . 2 ?
O29 Dy4 O35 142.2(3) . 2 ?
O41 Dy4 O35 67.1(3) 2 2 ?
O21 Dy4 O35 67.0(3) . 2 ?
O25 Dy4 O35 130.6(3) . 2 ?
O43 Dy4 Co3 98.4(2) . . ?
O12 Dy4 Co3 36.0(3) . . ?
O30 Dy4 Co3 99.9(2) . . ?
O29 Dy4 Co3 36.0(2) . . ?
O41 Dy4 Co3 125.7(2) 2 . ?
O21 Dy4 Co3 124.5(2) . . ?
O25 Dy4 Co3 71.3(2) . . ?
O35 Dy4 Co3 158.2(2) 2 . ?
O43 Dy4 Dy10 93.3(2) . 2 ?
O12 Dy4 Dy10 162.3(3) . 2 ?
O30 Dy4 Dy10 38.0(2) . 2 ?
O29 Dy4 Dy10 99.8(2) . 2 ?
O41 Dy4 Dy10 42.9(2) 2 2 ?
O21 Dy4 Dy10 104.4(2) . 2 ?
O25 Dy4 Dy10 122.3(2) . 2 ?
O35 Dy4 Dy10 43.23(18) 2 2 ?
Co3 Dy4 Dy10 131.15(5) . 2 ?
O43 Dy4 Dy2 38.2(2) . . ?
O12 Dy4 Dy2 97.7(3) . . ?
O30 Dy4 Dy2 93.3(2) . . ?
O29 Dy4 Dy2 161.0(2) . . ?
O41 Dy4 Dy2 105.1(2) 2 . ?
O21 Dy4 Dy2 42.8(2) . . ?
O25 Dy4 Dy2 121.6(2) . . ?
O35 Dy4 Dy2 43.91(18) 2 . ?
Co3 Dy4 Dy2 129.09(5) . . ?
Dy10 Dy4 Dy2 86.48(2) 2 . ?
O43 Dy4 Dy11 37.8(2) . 2 ?
O12 Dy4 Dy11 106.7(3) . 2 ?
O30 Dy4 Dy11 38.5(2) . 2 ?
O29 Dy4 Dy11 107.3(2) . 2 ?
O41 Dy4 Dy11 103.3(2) 2 2 ?
O21 Dy4 Dy11 102.7(2) . 2 ?
O25 Dy4 Dy11 176.2(2) . 2 ?
O35 Dy4 Dy11 53.2(2) 2 2 ?
Co3 Dy4 Dy11 104.96(5) . 2 ?
Dy10 Dy4 Dy11 60.56(2) 2 2 ?
Dy2 Dy4 Dy11 60.16(2) . 2 ?
O38 Dy5 O46 76.2(3) . . ?
O38 Dy5 O26 79.1(3) . . ?
O46 Dy5 O26 124.1(3) . . ?
O38 Dy5 O15 121.8(3) . . ?
O46 Dy5 O15 80.1(3) . . ?
O26 Dy5 O15 71.8(4) . . ?
O38 Dy5 O21 130.7(3) . . ?
O46 Dy5 O21 76.2(3) . . ?
O26 Dy5 O21 149.5(3) . . ?
O15 Dy5 O21 92.3(3) . . ?
O38 Dy5 O42 77.4(3) . . ?
O46 Dy5 O42 131.4(3) . . ?
O26 Dy5 O42 89.3(3) . . ?
O15 Dy5 O42 148.1(3) . . ?
O21 Dy5 O42 91.6(3) . . ?
O38 Dy5 O27 141.5(3) . . ?
O46 Dy5 O27 140.9(3) . . ?
O26 Dy5 O27 70.5(3) . . ?
O15 Dy5 O27 70.4(3) . . ?
O21 Dy5 O27 79.8(3) . . ?
O42 Dy5 O27 79.2(3) . . ?
O38 Dy5 O35 64.8(3) . . ?
O46 Dy5 O35 65.0(3) . . ?
O26 Dy5 O35 139.9(3) . . ?
O15 Dy5 O35 142.3(3) . . ?
O21 Dy5 O35 66.6(3) . . ?
O42 Dy5 O35 67.0(3) . . ?
O27 Dy5 O35 130.4(3) . . ?
O38 Dy5 Co1 97.2(2) . . ?
O46 Dy5 Co1 99.1(2) . . ?
O26 Dy5 Co1 36.4(2) . . ?
O15 Dy5 Co1 36.4(3) . . ?
O21 Dy5 Co1 127.0(2) . . ?
O42 Dy5 Co1 124.2(2) . . ?
O27 Dy5 Co1 71.9(2) . . ?
O35 Dy5 Co1 157.7(2) . . ?
O38 Dy5 Dy10 39.2(2) . . ?
O46 Dy5 Dy10 93.9(2) . . ?
O26 Dy5 Dy10 97.3(3) . . ?
O15 Dy5 Dy10 160.8(2) . . ?
O21 Dy5 Dy10 104.0(2) . . ?
O42 Dy5 Dy10 43.0(2) . . ?
O27 Dy5 Dy10 121.8(2) . . ?
O35 Dy5 Dy10 43.26(18) . . ?
Co1 Dy5 Dy10 128.92(5) . . ?
O38 Dy5 Dy2 93.5(2) . . ?
O46 Dy5 Dy2 38.2(2) . . ?
O26 Dy5 Dy2 162.3(2) . . ?
O15 Dy5 Dy2 99.3(3) . . ?
O21 Dy5 Dy2 42.7(2) . . ?
O42 Dy5 Dy2 104.9(2) . . ?
O27 Dy5 Dy2 121.9(2) . . ?
O35 Dy5 Dy2 43.87(18) . . ?
Co1 Dy5 Dy2 130.94(5) . . ?
Dy10 Dy5 Dy2 86.47(2) . . ?
O38 Dy5 Dy11 38.1(2) . . ?
O46 Dy5 Dy11 38.4(2) . . ?
O26 Dy5 Dy11 106.7(2) . . ?
O15 Dy5 Dy11 106.5(2) . . ?
O21 Dy5 Dy11 102.6(2) . . ?
O42 Dy5 Dy11 103.5(2) . . ?
O27 Dy5 Dy11 176.3(2) . . ?
O35 Dy5 Dy11 53.3(2) . . ?
Co1 Dy5 Dy11 104.44(5) . . ?
Dy10 Dy5 Dy11 60.62(2) . . ?
Dy2 Dy5 Dy11 60.18(2) . . ?
O12 Dy6 O15 76.7(4) . . ?
O12 Dy6 O1W 142.5(5) . . ?
O15 Dy6 O1W 139.5(4) . . ?
O12 Dy6 O25 69.6(3) . . ?
O15 Dy6 O25 114.9(3) . . ?
O1W Dy6 O25 94.4(4) . . ?
O12 Dy6 O20 143.4(4) . . ?
O15 Dy6 O20 69.0(4) . . ?
O1W Dy6 O20 70.5(4) . . ?
O25 Dy6 O20 137.0(3) . . ?
O12 Dy6 O27 112.8(3) . . ?
O15 Dy6 O27 70.0(3) . . ?
O1W Dy6 O27 93.7(5) . . ?
O25 Dy6 O27 74.4(3) . . ?
O20 Dy6 O27 67.1(3) . . ?
O12 Dy6 O11 78.2(4) . . ?
O15 Dy6 O11 80.4(4) . . ?
O1W Dy6 O11 95.9(5) . . ?
O25 Dy6 O11 138.8(4) . . ?
O20 Dy6 O11 83.8(4) . . ?
O27 Dy6 O11 144.1(4) . . ?
O12 Dy6 O17 69.9(4) . . ?
O15 Dy6 O17 143.3(4) . . ?
O1W Dy6 O17 72.6(5) . . ?
O25 Dy6 O17 67.2(3) . . ?
O20 Dy6 O17 136.7(4) . . ?
O27 Dy6 O17 137.6(3) . . ?
O11 Dy6 O17 78.2(4) . . ?
O12 Dy6 Co3 37.2(3) . . ?
O15 Dy6 Co3 108.8(2) . . ?
O1W Dy6 Co3 106.3(4) . . ?
O25 Dy6 Co3 72.5(2) . . ?
O20 Dy6 Co3 149.7(2) . . ?
O27 Dy6 Co3 142.2(2) . . ?
O11 Dy6 Co3 66.3(3) . . ?
O17 Dy6 Co3 34.8(3) . . ?
O12 Dy6 Dy5 84.4(2) . . ?
O15 Dy6 Dy5 36.4(2) . . ?
O1W Dy6 Dy5 129.4(4) . . ?
O25 Dy6 Dy5 85.5(2) . . ?
O20 Dy6 Dy5 75.6(3) . . ?
O27 Dy6 Dy5 37.6(2) . . ?
O11 Dy6 Dy5 116.7(3) . . ?
O17 Dy6 Dy5 147.4(3) . . ?
Co3 Dy6 Dy5 121.47(5) . . ?
O12 Dy6 Dy4 35.1(2) . . ?
O15 Dy6 Dy4 86.4(3) . . ?
O1W Dy6 Dy4 130.4(4) . . ?
O25 Dy6 Dy4 37.8(2) . . ?
O20 Dy6 Dy4 147.8(3) . . ?
O27 Dy6 Dy4 85.5(2) . . ?
O11 Dy6 Dy4 113.1(3) . . ?
O17 Dy6 Dy4 75.2(3) . . ?
Co3 Dy6 Dy4 57.03(5) . . ?
Dy5 Dy6 Dy4 72.32(2) . . ?
O12 Dy6 Dy3 75.6(2) . . ?
O15 Dy6 Dy3 145.3(3) . . ?
O1W Dy6 Dy3 73.1(4) . . ?
O25 Dy6 Dy3 34.3(2) . . ?
O20 Dy6 Dy3 141.0(3) . . ?
O27 Dy6 Dy3 102.4(2) . . ?
O11 Dy6 Dy3 113.5(3) . . ?
O17 Dy6 Dy3 35.5(3) . . ?
Co3 Dy6 Dy3 56.08(5) . . ?
Dy5 Dy6 Dy3 119.87(3) . . ?
Dy4 Dy6 Dy3 58.91(2) . . ?
O44 Dy7 O44 75.2(5) 2 5_565 ?
O44 Dy7 O36 122.8(3) 2 . ?
O44 Dy7 O36 80.3(4) 5_565 . ?
O44 Dy7 O36 80.3(4) 2 6_565 ?
O44 Dy7 O36 122.8(3) 5_565 6_565 ?
O36 Dy7 O36 71.1(5) . 6_565 ?
O44 Dy7 O2 141.8(2) 2 . ?
O44 Dy7 O2 141.8(2) 5_565 . ?
O36 Dy7 O2 70.6(4) . . ?
O36 Dy7 O2 70.6(4) 6_565 . ?
O44 Dy7 O41 130.2(3) 2 2 ?
O44 Dy7 O41 75.9(3) 5_565 2 ?
O36 Dy7 O41 90.7(3) . 2 ?
O36 Dy7 O41 149.3(4) 6_565 2 ?
O2 Dy7 O41 80.2(3) . 2 ?
O44 Dy7 O41 75.9(3) 2 5_565 ?
O44 Dy7 O41 130.2(3) 5_565 5_565 ?
O36 Dy7 O41 149.3(4) . 5_565 ?
O36 Dy7 O41 90.7(3) 6_565 5_565 ?
O2 Dy7 O41 80.2(3) . 5_565 ?
O41 Dy7 O41 93.6(4) 2 5_565 ?
O44 Dy7 O39 63.8(3) 2 5_565 ?
O44 Dy7 O39 63.8(3) 5_565 5_565 ?
O36 Dy7 O39 141.0(3) . 5_565 ?
O36 Dy7 O39 141.0(3) 6_565 5_565 ?
O2 Dy7 O39 131.1(4) . 5_565 ?
O41 Dy7 O39 67.2(3) 2 5_565 ?
O41 Dy7 O39 67.2(3) 5_565 5_565 ?
O44 Dy7 Co4 99.2(2) 2 . ?
O44 Dy7 Co4 99.2(2) 5_565 . ?
O36 Dy7 Co4 35.9(2) . . ?
O36 Dy7 Co4 35.9(2) 6_565 . ?
O2 Dy7 Co4 71.1(3) . . ?
O41 Dy7 Co4 124.9(2) 2 . ?
O41 Dy7 Co4 124.9(2) 5_565 . ?
O39 Dy7 Co4 157.7(3) 5_565 . ?
O44 Dy7 Dy10 38.2(2) 2 5_565 ?
O44 Dy7 Dy10 92.6(2) 5_565 5_565 ?
O36 Dy7 Dy10 160.9(2) . 5_565 ?
O36 Dy7 Dy10 98.8(3) 6_565 5_565 ?
O2 Dy7 Dy10 122.32(19) . 5_565 ?
O41 Dy7 Dy10 104.8(2) 2 5_565 ?
O41 Dy7 Dy10 42.5(2) 5_565 5_565 ?
O39 Dy7 Dy10 43.26(4) 5_565 5_565 ?
Co4 Dy7 Dy10 130.24(4) . 5_565 ?
O44 Dy7 Dy10 92.6(2) 2 2 ?
O44 Dy7 Dy10 38.2(2) 5_565 2 ?
O36 Dy7 Dy10 98.8(3) . 2 ?
O36 Dy7 Dy10 160.9(2) 6_565 2 ?
O2 Dy7 Dy10 122.32(19) . 2 ?
O41 Dy7 Dy10 42.5(2) 2 2 ?
O41 Dy7 Dy10 104.8(2) 5_565 2 ?
O39 Dy7 Dy10 43.26(4) 5_565 2 ?
Co4 Dy7 Dy10 130.24(4) . 2 ?
Dy10 Dy7 Dy10 85.90(4) 5_565 2 ?
O44 Dy7 Dy9 37.8(2) 2 5_565 ?
O44 Dy7 Dy9 37.8(2) 5_565 5_565 ?
O36 Dy7 Dy9 106.7(3) . 5_565 ?
O36 Dy7 Dy9 106.7(3) 6_565 5_565 ?
O2 Dy7 Dy9 176.6(3) . 5_565 ?
O41 Dy7 Dy9 102.1(2) 2 5_565 ?
O41 Dy7 Dy9 102.1(2) 5_565 5_565 ?
O39 Dy7 Dy9 52.2(3) 5_565 5_565 ?
Co4 Dy7 Dy9 105.51(9) . 5_565 ?
Dy10 Dy7 Dy9 59.71(3) 5_565 5_565 ?
Dy10 Dy7 Dy9 59.71(3) 2 5_565 ?
O7 Dy8 O3W 95.5(5) . . ?
O7 Dy8 O26 81.3(4) . . ?
O3W Dy8 O26 143.5(4) . . ?
O7 Dy8 O19 81.9(4) . . ?
O3W Dy8 O19 141.7(4) . . ?
O26 Dy8 O19 74.2(4) . . ?
O7 Dy8 O28 141.9(4) . . ?
O3W Dy8 O28 91.4(5) . . ?
O26 Dy8 O28 113.4(4) . . ?
O19 Dy8 O28 70.0(4) . . ?
O7 Dy8 O27 141.2(4) . . ?
O3W Dy8 O27 92.1(4) . . ?
O26 Dy8 O27 70.4(3) . . ?
O19 Dy8 O27 113.8(3) . . ?
O28 Dy8 O27 75.6(4) . . ?
O7 Dy8 O1 79.4(4) . . ?
O3W Dy8 O1 72.0(5) . . ?
O26 Dy8 O1 141.1(4) . . ?
O19 Dy8 O1 69.9(5) . . ?
O28 Dy8 O1 67.3(4) . . ?
O27 Dy8 O1 138.7(3) . . ?
O7 Dy8 O20 79.3(4) . . ?
O3W Dy8 O20 72.8(4) . . ?
O26 Dy8 O20 70.9(4) . . ?
O19 Dy8 O20 142.3(4) . . ?
O28 Dy8 O20 138.0(4) . . ?
O27 Dy8 O20 66.7(3) . . ?
O1 Dy8 O20 136.5(4) . . ?
O7 Dy8 Co1 68.8(3) . . ?
O3W Dy8 Co1 107.9(3) . . ?
O26 Dy8 Co1 37.1(2) . . ?
O19 Dy8 Co1 106.6(3) . . ?
O28 Dy8 Co1 143.0(3) . . ?
O27 Dy8 Co1 72.6(2) . . ?
O1 Dy8 Co1 148.1(3) . . ?
O20 Dy8 Co1 35.9(3) . . ?
O7 Dy8 Co2 70.1(3) . . ?
O3W Dy8 Co2 107.1(4) . . ?
O26 Dy8 Co2 105.8(2) . . ?
O19 Dy8 Co2 36.1(3) . . ?
O28 Dy8 Co2 72.1(3) . . ?
O27 Dy8 Co2 142.5(2) . . ?
O1 Dy8 Co2 35.6(4) . . ?
O20 Dy8 Co2 149.3(3) . . ?
Co1 Dy8 Co2 127.56(6) . . ?
O7 Dy8 Dy1 117.9(3) . . ?
O3W Dy8 Dy1 127.7(3) . . ?
O26 Dy8 Dy1 84.0(2) . . ?
O19 Dy8 Dy1 36.1(2) . . ?
O28 Dy8 Dy1 37.5(3) . . ?
O27 Dy8 Dy1 85.7(2) . . ?
O1 Dy8 Dy1 75.9(4) . . ?
O20 Dy8 Dy1 147.4(3) . . ?
Co1 Dy8 Dy1 120.88(5) . . ?
Co2 Dy8 Dy1 56.92(7) . . ?
O7 Dy8 Dy5 117.1(3) . . ?
O3W Dy8 Dy5 128.3(4) . . ?
O26 Dy8 Dy5 36.1(2) . . ?
O19 Dy8 Dy5 84.9(2) . . ?
O28 Dy8 Dy5 86.1(3) . . ?
O27 Dy8 Dy5 37.5(2) . . ?
O1 Dy8 Dy5 148.1(3) . . ?
O20 Dy8 Dy5 75.2(3) . . ?
Co1 Dy8 Dy5 57.07(5) . . ?
Co2 Dy8 Dy5 120.85(7) . . ?
Dy1 Dy8 Dy5 72.25(2) . . ?
O8W Dy9 O22 71.3(4) . 6_565 ?
O8W Dy9 O22 71.3(4) . . ?
O22 Dy9 O22 122.3(6) 6_565 . ?
O8W Dy9 O44 82.4(5) . . ?
O22 Dy9 O44 74.0(4) 6_565 . ?
O22 Dy9 O44 139.7(4) . . ?
O8W Dy9 O44 82.4(5) . 6_565 ?
O22 Dy9 O44 139.7(4) 6_565 6_565 ?
O22 Dy9 O44 74.0(4) . 6_565 ?
O44 Dy9 O44 72.7(4) . 6_565 ?
O8W Dy9 O9W 100.6(8) . . ?
O22 Dy9 O9W 72.8(4) 6_565 . ?
O22 Dy9 O9W 72.8(4) . . ?
O44 Dy9 O9W 143.6(2) . . ?
O44 Dy9 O9W 143.6(2) 6_565 . ?
O8W Dy9 O48 144.1(2) . 6_565 ?
O22 Dy9 O48 75.4(4) 6_565 6_565 ?
O22 Dy9 O48 140.8(4) . 6_565 ?
O44 Dy9 O48 75.9(3) . 6_565 ?
O44 Dy9 O48 116.8(3) 6_565 6_565 ?
O9W Dy9 O48 81.7(5) . 6_565 ?
O8W Dy9 O48 144.1(2) . . ?
O22 Dy9 O48 140.8(4) 6_565 . ?
O22 Dy9 O48 75.4(4) . . ?
O44 Dy9 O48 116.8(3) . . ?
O44 Dy9 O48 75.9(3) 6_565 . ?
O9W Dy9 O48 81.7(5) . . ?
O48 Dy9 O48 71.8(4) 6_565 . ?
O8W Dy9 Dy10 118.3(4) . 6_565 ?
O22 Dy9 Dy10 76.1(3) 6_565 6_565 ?
O22 Dy9 Dy10 161.6(3) . 6_565 ?
O44 Dy9 Dy10 38.3(2) . 6_565 ?
O44 Dy9 Dy10 91.1(2) 6_565 6_565 ?
O9W Dy9 Dy10 117.6(4) . 6_565 ?
O48 Dy9 Dy10 38.3(2) 6_565 6_565 ?
O48 Dy9 Dy10 90.6(2) . 6_565 ?
O8W Dy9 Dy10 118.3(4) . . ?
O22 Dy9 Dy10 161.6(3) 6_565 . ?
O22 Dy9 Dy10 76.1(3) . . ?
O44 Dy9 Dy10 91.1(2) . . ?
O44 Dy9 Dy10 38.3(2) 6_565 . ?
O9W Dy9 Dy10 117.6(4) . . ?
O48 Dy9 Dy10 90.6(2) 6_565 . ?
O48 Dy9 Dy10 38.3(2) . . ?
Dy10 Dy9 Dy10 85.45(3) 6_565 . ?
O8W Dy9 Dy7 84.2(6) . 5_565 ?
O22 Dy9 Dy7 109.1(3) 6_565 5_565 ?
O22 Dy9 Dy7 109.1(3) . 5_565 ?
O44 Dy9 Dy7 36.5(2) . 5_565 ?
O44 Dy9 Dy7 36.5(2) 6_565 5_565 ?
O9W Dy9 Dy7 175.1(6) . 5_565 ?
O48 Dy9 Dy7 94.4(2) 6_565 5_565 ?
O48 Dy9 Dy7 94.4(2) . 5_565 ?
Dy10 Dy9 Dy7 59.30(2) 6_565 5_565 ?
Dy10 Dy9 Dy7 59.30(2) . 5_565 ?
O8W Dy9 Dy1 175.7(6) . . ?
O22 Dy9 Dy1 110.3(3) 6_565 . ?
O22 Dy9 Dy1 110.3(3) . . ?
O44 Dy9 Dy1 94.1(2) . . ?
O44 Dy9 Dy1 94.1(2) 6_565 . ?
O9W Dy9 Dy1 83.7(6) . . ?
O48 Dy9 Dy1 36.1(2) 6_565 . ?
O48 Dy9 Dy1 36.1(2) . . ?
Dy10 Dy9 Dy1 58.99(2) 6_565 . ?
Dy10 Dy9 Dy1 58.99(2) . . ?
Dy7 Dy9 Dy1 91.44(4) 5_565 . ?
O30 Dy10 O48 143.0(3) 2 . ?
O30 Dy10 O44 91.4(3) 2 6_565 ?
O48 Dy10 O44 77.7(3) . 6_565 ?
O30 Dy10 O38 75.9(3) 2 . ?
O48 Dy10 O38 91.6(3) . . ?
O44 Dy10 O38 142.7(3) 6_565 . ?
O30 Dy10 O35 67.4(3) 2 . ?
O48 Dy10 O35 139.5(3) . . ?
O44 Dy10 O35 139.3(3) 6_565 . ?
O38 Dy10 O35 67.5(3) . . ?
O30 Dy10 O41 74.0(3) 2 . ?
O48 Dy10 O41 132.7(3) . . ?
O44 Dy10 O41 72.4(3) 6_565 . ?
O38 Dy10 O41 133.6(3) . . ?
O35 Dy10 O41 68.6(3) . . ?
O30 Dy10 O42 133.3(3) 2 . ?
O48 Dy10 O42 72.8(3) . . ?
O44 Dy10 O42 133.1(3) 6_565 . ?
O38 Dy10 O42 74.2(3) . . ?
O35 Dy10 O42 68.3(3) . . ?
O41 Dy10 O42 102.7(3) . . ?
O30 Dy10 O40 71.9(3) 2 . ?
O48 Dy10 O40 71.0(3) . . ?
O44 Dy10 O40 71.6(3) 6_565 . ?
O38 Dy10 O40 71.1(3) . . ?
O35 Dy10 O40 127.2(3) . . ?
O41 Dy10 O40 129.0(3) . . ?
O42 Dy10 O40 128.3(3) . . ?
O30 Dy10 O39 141.1(4) 2 . ?
O48 Dy10 O39 66.2(4) . . ?
O44 Dy10 O39 67.1(3) 6_565 . ?
O38 Dy10 O39 140.1(4) . . ?
O35 Dy10 O39 107.6(4) . . ?
O41 Dy10 O39 68.8(4) . . ?
O42 Dy10 O39 67.8(3) . . ?
O40 Dy10 O39 125.1(4) . . ?
O30 Dy10 Dy1 171.1(2) 2 . ?
O48 Dy10 Dy1 37.3(2) . . ?
O44 Dy10 Dy1 96.9(2) 6_565 . ?
O38 Dy10 Dy1 95.4(2) . . ?
O35 Dy10 Dy1 107.8(2) . . ?
O41 Dy10 Dy1 111.8(2) . . ?
O42 Dy10 Dy1 40.1(2) . . ?
O40 Dy10 Dy1 107.3(2) . . ?
O39 Dy10 Dy1 46.8(3) . . ?
O30 Dy10 Dy5 96.4(2) 2 . ?
O48 Dy10 Dy5 94.4(2) . . ?
O44 Dy10 Dy5 171.8(2) 6_565 . ?
O38 Dy10 Dy5 38.4(2) . . ?
O35 Dy10 Dy5 47.5(2) . . ?
O41 Dy10 Dy5 112.3(2) . . ?
O42 Dy10 Dy5 40.4(2) . . ?
O40 Dy10 Dy5 108.2(2) . . ?
O39 Dy10 Dy5 107.7(3) . . ?
Dy1 Dy10 Dy5 75.24(2) . . ?
O30 Dy10 Dy4 38.2(2) 2 2 ?
O48 Dy10 Dy4 171.6(2) . 2 ?
O44 Dy10 Dy4 94.2(2) 6_565 2 ?
O38 Dy10 Dy4 96.4(2) . 2 ?
O35 Dy10 Dy4 47.5(2) . 2 ?
O41 Dy10 Dy4 40.5(2) . 2 ?
O42 Dy10 Dy4 112.1(2) . 2 ?
O40 Dy10 Dy4 109.0(2) . 2 ?
O39 Dy10 Dy4 108.6(3) . 2 ?
Dy1 Dy10 Dy4 143.69(3) . 2 ?
Dy5 Dy10 Dy4 93.56(2) . 2 ?
O10W Dy11 O34 72.6(4) . . ?
O10W Dy11 O43 83.4(5) . 2 ?
O34 Dy11 O43 75.7(4) . 2 ?
O10W Dy11 O38 142.5(4) . . ?
O34 Dy11 O38 140.3(4) . . ?
O43 Dy11 O38 116.9(3) 2 . ?
O10W Dy11 O46 143.6(4) . . ?
O34 Dy11 O46 73.9(3) . . ?
O43 Dy11 O46 74.8(3) 2 . ?
O38 Dy11 O46 73.9(3) . . ?
O10W Dy11 O11W 71.5(5) . . ?
O34 Dy11 O11W 120.1(4) . . ?
O43 Dy11 O11W 142.5(4) 2 . ?
O38 Dy11 O11W 74.3(4) . . ?
O46 Dy11 O11W 140.0(4) . . ?
O10W Dy11 O30 83.3(4) . 2 ?
O34 Dy11 O30 142.5(4) . 2 ?
O43 Dy11 O30 73.3(3) 2 2 ?
O38 Dy11 O30 74.1(3) . 2 ?
O46 Dy11 O30 116.7(3) . 2 ?
O11W Dy11 O30 76.4(4) . 2 ?
O10W Dy11 O14 102.3(5) . . ?
O34 Dy11 O14 71.9(4) . . ?
O43 Dy11 O14 143.4(4) 2 . ?
O38 Dy11 O14 80.3(4) . . ?
O46 Dy11 O14 80.2(4) . . ?
O11W Dy11 O14 71.0(4) . . ?
O30 Dy11 O14 142.9(4) 2 . ?
O10W Dy11 Dy2 118.9(4) . . ?
O34 Dy11 Dy2 76.7(3) . . ?
O43 Dy11 Dy2 37.8(2) 2 . ?
O38 Dy11 Dy2 91.5(2) . . ?
O46 Dy11 Dy2 37.8(2) . . ?
O11W Dy11 Dy2 163.1(3) . . ?
O30 Dy11 Dy2 91.1(2) 2 . ?
O14 Dy11 Dy2 116.3(3) . . ?
O10W Dy11 Dy10 118.2(3) . . ?
O34 Dy11 Dy10 161.5(3) . . ?
O43 Dy11 Dy10 90.2(2) 2 . ?
O38 Dy11 Dy10 38.1(2) . . ?
O46 Dy11 Dy10 91.1(2) . . ?
O11W Dy11 Dy10 78.4(3) . . ?
O30 Dy11 Dy10 37.1(2) 2 . ?
O14 Dy11 Dy10 116.9(3) . . ?
Dy2 Dy11 Dy10 84.84(3) . . ?
O10W Dy11 Dy5 175.9(4) . . ?
O34 Dy11 Dy5 109.6(3) . . ?
O43 Dy11 Dy5 93.7(2) 2 . ?
O38 Dy11 Dy5 37.0(2) . . ?
O46 Dy11 Dy5 37.2(2) . . ?
O11W Dy11 Dy5 109.6(3) . . ?
O30 Dy11 Dy5 93.1(2) 2 . ?
O14 Dy11 Dy5 81.7(3) . . ?
Dy2 Dy11 Dy5 59.100(19) . . ?
Dy10 Dy11 Dy5 58.71(2) . . ?
O10W Dy11 Dy4 84.8(4) . 2 ?
O34 Dy11 Dy4 110.7(3) . 2 ?
O43 Dy11 Dy4 36.4(2) 2 2 ?
O38 Dy11 Dy4 94.1(2) . 2 ?
O46 Dy11 Dy4 93.9(2) . 2 ?
O11W Dy11 Dy4 112.0(3) . 2 ?
O30 Dy11 Dy4 37.2(2) 2 2 ?
O14 Dy11 Dy4 172.8(3) . 2 ?
Dy2 Dy11 Dy4 58.99(2) . 2 ?
Dy10 Dy11 Dy4 58.69(2) . 2 ?
Dy5 Dy11 Dy4 91.11(2) . 2 ?
O5W Co1 O20 94.1(5) . . ?
O5W Co1 O6W 88.8(5) . . ?
O20 Co1 O6W 176.8(5) . . ?
O5W Co1 O15 94.4(5) . . ?
O20 Co1 O15 81.1(4) . . ?
O6W Co1 O15 97.3(5) . . ?
O5W Co1 O26 175.7(5) . . ?
O20 Co1 O26 83.9(4) . . ?
O6W Co1 O26 93.2(4) . . ?
O15 Co1 O26 81.7(4) . . ?
O5W Co1 O10 88.0(6) . . ?
O20 Co1 O10 91.8(5) . . ?
O6W Co1 O10 89.8(6) . . ?
O15 Co1 O10 172.6(5) . . ?
O26 Co1 O10 95.8(5) . . ?
O5W Co1 Dy8 136.5(4) . . ?
O20 Co1 Dy8 44.0(3) . . ?
O6W Co1 Dy8 133.6(4) . . ?
O15 Co1 Dy8 90.1(3) . . ?
O26 Co1 Dy8 42.5(3) . . ?
O10 Co1 Dy8 83.4(4) . . ?
O5W Co1 Dy5 135.0(4) . . ?
O20 Co1 Dy5 87.5(3) . . ?
O6W Co1 Dy5 89.5(4) . . ?
O15 Co1 Dy5 41.4(2) . . ?
O26 Co1 Dy5 41.4(3) . . ?
O10 Co1 Dy5 137.0(4) . . ?
Dy8 Co1 Dy5 66.68(5) . . ?
O12W Co2 O6 90.4(9) . . ?
O12W Co2 O6 90.4(9) . 6_565 ?
O6 Co2 O6 90.2(11) . 6_565 ?
O12W Co2 O1 175.9(9) . . ?
O6 Co2 O1 92.6(7) . . ?
O6 Co2 O1 92.6(7) 6_565 . ?
O12W Co2 O19 94.9(7) . . ?
O6 Co2 O19 94.4(6) . . ?
O6 Co2 O19 173.0(6) 6_565 . ?
O1 Co2 O19 81.9(4) . . ?
O12W Co2 O19 94.9(7) . 6_565 ?
O6 Co2 O19 173.0(6) . 6_565 ?
O6 Co2 O19 94.4(6) 6_565 6_565 ?
O1 Co2 O19 81.9(4) . 6_565 ?
O19 Co2 O19 80.6(5) . 6_565 ?
O12W Co2 Dy1 88.6(8) . . ?
O6 Co2 Dy1 134.9(5) . . ?
O6 Co2 Dy1 134.9(5) 6_565 . ?
O1 Co2 Dy1 87.3(4) . . ?
O19 Co2 Dy1 40.9(3) . . ?
O19 Co2 Dy1 41.0(3) 6_565 . ?
O12W Co2 Dy8 134.9(5) . . ?
O6 Co2 Dy8 84.1(5) . . ?
O6 Co2 Dy8 134.2(7) 6_565 . ?
O1 Co2 Dy8 42.7(2) . . ?
O19 Co2 Dy8 41.5(3) . . ?
O19 Co2 Dy8 88.9(3) 6_565 . ?
Dy1 Co2 Dy8 65.85(7) . . ?
O12W Co2 Dy8 134.9(5) . 6_565 ?
O6 Co2 Dy8 134.2(7) . 6_565 ?
O6 Co2 Dy8 84.1(5) 6_565 6_565 ?
O1 Co2 Dy8 42.7(2) . 6_565 ?
O19 Co2 Dy8 88.9(3) . 6_565 ?
O19 Co2 Dy8 41.5(3) 6_565 6_565 ?
Dy1 Co2 Dy8 65.85(7) . 6_565 ?
Dy8 Co2 Dy8 68.77(8) . 6_565 ?
O17 Co3 O16 90.3(5) . . ?
O17 Co3 O24 94.4(5) . . ?
O16 Co3 O24 88.7(6) . . ?
O17 Co3 O29 82.6(4) . . ?
O16 Co3 O29 96.5(5) . . ?
O24 Co3 O29 174.0(5) . . ?
O17 Co3 O7W 177.1(6) . . ?
O16 Co3 O7W 87.7(7) . . ?
O24 Co3 O7W 87.5(6) . . ?
O29 Co3 O7W 95.6(6) . . ?
O17 Co3 O12 84.0(4) . . ?
O16 Co3 O12 173.9(5) . . ?
O24 Co3 O12 93.7(5) . . ?
O29 Co3 O12 80.8(4) . . ?
O7W Co3 O12 98.0(6) . . ?
O17 Co3 Dy6 43.7(3) . . ?
O16 Co3 Dy6 132.0(5) . . ?
O24 Co3 Dy6 83.5(4) . . ?
O29 Co3 Dy6 90.8(3) . . ?
O7W Co3 Dy6 138.8(5) . . ?
O12 Co3 Dy6 43.0(3) . . ?
O17 Co3 Dy4 88.5(3) . . ?
O16 Co3 Dy4 137.6(4) . . ?
O24 Co3 Dy4 133.6(4) . . ?
O29 Co3 Dy4 41.4(3) . . ?
O7W Co3 Dy4 91.7(5) . . ?
O12 Co3 Dy4 40.5(3) . . ?
Dy6 Co3 Dy4 67.19(5) . . ?
O17 Co3 Dy3 42.3(3) . . ?
O16 Co3 Dy3 84.8(4) . . ?
O24 Co3 Dy3 136.0(5) . . ?
O29 Co3 Dy3 42.2(3) . . ?
O7W Co3 Dy3 135.4(5) . . ?
O12 Co3 Dy3 89.5(3) . . ?
Dy6 Co3 Dy3 69.48(5) . . ?
Dy4 Co3 Dy3 66.44(5) . . ?
O45 Co4 O4W 178.4(10) . . ?
O45 Co4 O36 84.0(5) . . ?
O4W Co4 O36 94.8(8) . . ?
O45 Co4 O36 84.0(5) . 6_565 ?
O4W Co4 O36 94.8(8) . 6_565 ?
O36 Co4 O36 81.1(5) . 6_565 ?
O45 Co4 O3 91.8(7) . 6_565 ?
O4W Co4 O3 89.3(9) . 6_565 ?
O36 Co4 O3 174.2(6) . 6_565 ?
O36 Co4 O3 94.5(5) 6_565 6_565 ?
O45 Co4 O3 91.8(7) . . ?
O4W Co4 O3 89.3(9) . . ?
O36 Co4 O3 94.5(5) . . ?
O36 Co4 O3 174.2(6) 6_565 . ?
O3 Co4 O3 89.7(10) 6_565 . ?
O45 Co4 Dy3 43.2(3) . 6_565 ?
O4W Co4 Dy3 136.0(5) . 6_565 ?
O36 Co4 Dy3 91.2(3) . 6_565 ?
O36 Co4 Dy3 43.3(3) 6_565 6_565 ?
O3 Co4 Dy3 82.9(5) 6_565 6_565 ?
O3 Co4 Dy3 133.7(6) . 6_565 ?
O45 Co4 Dy3 43.2(3) . . ?
O4W Co4 Dy3 136.0(5) . . ?
O36 Co4 Dy3 43.3(3) . . ?
O36 Co4 Dy3 91.2(3) 6_565 . ?
O3 Co4 Dy3 133.7(6) 6_565 . ?
O3 Co4 Dy3 82.9(5) . . ?
Dy3 Co4 Dy3 70.42(9) 6_565 . ?
O45 Co4 Dy7 88.3(5) . . ?
O4W Co4 Dy7 90.1(9) . . ?
O36 Co4 Dy7 40.9(3) . . ?
O36 Co4 Dy7 40.9(3) 6_565 . ?
O3 Co4 Dy7 135.1(5) 6_565 . ?
O3 Co4 Dy7 135.1(5) . . ?
Dy3 Co4 Dy7 67.11(7) 6_565 . ?
Dy3 Co4 Dy7 67.11(7) . . ?
Co2 O1 Dy8 101.8(5) . . ?
Co2 O1 Dy8 101.8(5) . 6_565 ?
Dy8 O1 Dy8 109.3(5) . 6_565 ?
Dy7 O2 Dy3 105.9(4) . 6_565 ?
Dy7 O2 Dy3 105.9(4) . . ?
Dy3 O2 Dy3 109.5(5) 6_565 . ?
C3 O3 Co4 125.4(15) . . ?
N3 O51 N3' 88(2) . . ?
C7 O6 Co2 120(2) . . ?
C7' O7 Dy8 133.8(17) . . ?
C7 O7 Dy8 130(2) . . ?
C7' O10 Co1 121.3(16) . . ?
C9 O11 Dy6 139.6(15) . . ?
Co3 O12 Dy4 103.5(4) . . ?
Co3 O12 Dy6 99.8(4) . . ?
Dy4 O12 Dy6 109.0(4) . . ?
Co1 O15 Dy5 102.2(4) . . ?
Co1 O15 Dy6 102.8(4) . . ?
Dy5 O15 Dy6 106.8(4) . . ?
C3' O16 Co3 117.8(19) . . ?
Co3 O17 Dy6 101.5(4) . . ?
Co3 O17 Dy3 104.1(5) . . ?
Dy6 O17 Dy3 109.2(4) . . ?
Co2 O19 Dy1 102.8(4) . . ?
Co2 O19 Dy8 102.4(4) . . ?
Dy1 O19 Dy8 107.3(4) . . ?
Co1 O20 Dy6 104.0(4) . . ?
Co1 O20 Dy8 100.1(4) . . ?
Dy6 O20 Dy8 110.0(4) . . ?
Dy5 O21 Dy4 138.6(4) . . ?
Dy5 O21 Dy2 97.2(3) . . ?
Dy4 O21 Dy2 96.6(3) . . ?
C5 O22 Dy9 132.7(13) . . ?
C3' O23 Dy3 135(3) . . ?
C3 O23 Dy3 135.7(16) . . ?
C9 O24 Co3 126.6(12) . . ?
Dy3 O25 Dy6 111.1(4) . . ?
Dy3 O25 Dy4 105.3(4) . . ?
Dy6 O25 Dy4 104.9(3) . . ?
Co1 O26 Dy5 102.2(4) . . ?
Co1 O26 Dy8 100.4(4) . . ?
Dy5 O26 Dy8 107.4(4) . . ?
Dy8 O27 Dy6 111.4(3) . . ?
Dy8 O27 Dy5 105.2(3) . . ?
Dy6 O27 Dy5 104.8(3) . . ?
Dy8 O28 Dy8 111.5(5) . 6_565 ?
Dy8 O28 Dy1 105.0(4) . . ?
Dy8 O28 Dy1 105.0(4) 6_565 . ?
Co3 O29 Dy4 102.6(4) . . ?
Co3 O29 Dy3 101.9(4) . . ?
Dy4 O29 Dy3 106.9(4) . . ?
Dy10 O30 Dy4 103.8(3) 2 . ?
Dy10 O30 Dy11 104.3(4) 2 2 ?
Dy4 O30 Dy11 104.3(3) . 2 ?
C1 O31 C1 102(4) 2 . ?
C1 O31 Dy2 129(2) 2 . ?
C1 O31 Dy2 129(2) . . ?
C1 O34 Dy11 130.3(16) . . ?
Dy10 O35 Dy2 167.2(4) . . ?
Dy10 O35 Dy4 89.3(3) . 2 ?
Dy2 O35 Dy4 88.8(3) . 2 ?
Dy10 O35 Dy5 89.2(3) . . ?
Dy2 O35 Dy5 88.8(3) . . ?
Dy4 O35 Dy5 162.4(4) 2 . ?
Co4 O36 Dy7 103.2(4) . . ?
Co4 O36 Dy3 99.7(5) . . ?
Dy7 O36 Dy3 107.8(4) . . ?
Dy5 O38 Dy10 102.4(3) . . ?
Dy5 O38 Dy11 104.8(3) . . ?
Dy10 O38 Dy11 103.4(4) . . ?
Dy10 O39 Dy10 167.3(6) 6_565 . ?
Dy10 O39 Dy1 89.7(3) 6_565 . ?
Dy10 O39 Dy1 89.7(3) . . ?
Dy10 O39 Dy7 88.5(3) 6_565 5_565 ?
Dy10 O39 Dy7 88.5(3) . 5_565 ?
Dy1 O39 Dy7 163.9(5) . 5_565 ?
C5 O40 Dy10 135.7(13) . . ?
Dy7 O41 Dy4 139.2(4) 5_565 2 ?
Dy7 O41 Dy10 98.1(3) 5_565 . ?
Dy4 O41 Dy10 96.6(3) 2 . ?
Dy1 O42 Dy5 139.4(4) . . ?
Dy1 O42 Dy10 96.9(3) . . ?
Dy5 O42 Dy10 96.5(3) . . ?
Dy4 O43 Dy2 104.3(4) . . ?
Dy4 O43 Dy11 105.8(4) . 2 ?
Dy2 O43 Dy11 103.6(4) . 2 ?
Dy7 O44 Dy10 104.3(3) 5_565 6_565 ?
Dy7 O44 Dy9 105.7(3) 5_565 . ?
Dy10 O44 Dy9 102.8(4) 6_565 . ?
Co4 O45 Dy3 102.6(5) . 6_565 ?
Co4 O45 Dy3 102.6(5) . . ?
Dy3 O45 Dy3 110.7(6) 6_565 . ?
Dy5 O46 Dy2 103.7(4) . . ?
Dy5 O46 Dy11 104.3(4) . . ?
Dy2 O46 Dy11 103.3(4) . . ?
Dy1 O48 Dy10 104.4(3) . . ?
Dy1 O48 Dy9 105.7(4) . . ?
Dy10 O48 Dy9 102.2(4) . . ?
N1 O50 O50 46.7(16) . 6_565 ?
N1 O50 O50 43.3(16) . 2 ?
O50 O50 O50 90.001(3) 6_565 2 ?
N3' O56 N3 78(2) . . ?
O23 C3 O3 127(2) . . ?
O23 C3 C4 120(3) . . ?
O3 C3 C4 113(3) . . ?
O23 C3' O16 130(4) . . ?
O23 C3' C4' 110(6) . . ?
O16 C3' C4' 119(6) . . ?
O40 C5 O22 123.5(19) . . ?
O40 C5 C6 116(2) . . ?
O22 C5 C6 120(3) . . ?
O7 C7 O6 131(4) . . ?
O7 C7 C8 114(5) . . ?
O6 C7 C8 111(5) . . ?
O7 C7' O10 129(3) . . ?
O7 C7' C8' 114(3) . . ?
O10 C7' C8' 117(3) . . ?
O11 C9 O24 123.9(19) . . ?
O11 C9 C10 119(2) . . ?
O24 C9 C10 117(2) . . ?
O34 C1 O31 131(3) . . ?
O34 C1 C2 117(3) . . ?
O31 C1 C2 112(4) . . ?
C2 C2 C1 106(2) 2 . ?
O50 N1 O50 180.0 . 5_565 ?
O50 N1 O50 87(3) . 6_565 ?
O50 N1 O50 93(3) 5_565 6_565 ?
O50 N1 O50 93(3) . 2 ?
O50 N1 O50 87(3) 5_565 2 ?
O50 N1 O50 180(2) 6_565 2 ?
O54 N2 O53 128(3) . . ?
O54 N2 O55 119(2) . . ?
O53 N2 O55 113(2) . . ?
O49 N3' O51 134(3) . . ?
O49 N3' O56 130(3) . . ?
O51 N3' O56 97(3) . . ?
O49 N3' N3 178(3) . . ?
O51 N3' N3 45.4(18) . . ?
O56 N3' N3 51(2) . . ?
O51 N3 O57 131(3) . . ?
O51 N3 O56 97(3) . . ?
O57 N3 O56 130(4) . . ?
O51 N3 N3' 46.3(19) . . ?
O57 N3 N3' 164(4) . . ?
O56 N3 N3' 51.1(19) . . ?
O58 N4 O59 141(2) . . ?
O58 N4 O60 109.4(16) . . ?
O59 N4 O60 103.0(15) . . ?

loop_
_geom_bond_atom_site_label_1
_geom_bond_atom_site_label_2
_geom_bond_distance
_geom_bond_site_symmetry_2
_geom_bond_publ_flag
Dy1 O48 2.292(9) 6_565 ?
Dy1 O48 2.292(9) . ?
Dy1 O19 2.339(9) . ?
Dy1 O19 2.339(9) 6_565 ?
Dy1 O42 2.377(9) . ?
Dy1 O42 2.377(9) 6_565 ?
Dy1 O28 2.390(13) . ?
Dy1 O39 2.670(14) . ?
Dy1 Co2 3.479(4) . ?
Dy1 Dy10 3.6637(12) 6_565 ?
Dy1 Dy10 3.6638(12) . ?
Dy1 Dy9 3.7457(17) . ?
Dy2 O46 2.343(10) . ?
Dy2 O46 2.343(10) 2 ?
Dy2 O43 2.346(9) 2 ?
Dy2 O43 2.346(9) . ?
Dy2 O31 2.513(14) . ?
Dy2 O21 2.514(9) 2 ?
Dy2 O21 2.514(9) . ?
Dy2 O35 2.549(9) 2 ?
Dy2 O35 2.549(9) . ?
Dy2 Dy4 3.6744(9) . ?
Dy2 Dy4 3.6744(9) 2 ?
Dy2 Dy5 3.6777(9) . ?
Dy3 O23 2.352(11) . ?
Dy3 O36 2.374(11) . ?
Dy3 O25 2.379(9) . ?
Dy3 O45 2.391(9) . ?
Dy3 O29 2.392(10) . ?
Dy3 O2W 2.398(15) . ?
Dy3 O2 2.409(8) . ?
Dy3 O17 2.418(11) . ?
Dy3 Co4 3.413(4) . ?
Dy3 Co3 3.485(3) . ?
Dy3 Dy7 3.7984(14) . ?
Dy3 Dy4 3.8084(12) . ?
Dy4 O43 2.307(10) . ?
Dy4 O12 2.314(10) . ?
Dy4 O30 2.335(10) . ?
Dy4 O29 2.349(9) . ?
Dy4 O41 2.398(9) 2 ?
Dy4 O21 2.407(8) . ?
Dy4 O25 2.414(9) . ?
Dy4 O35 2.702(9) 2 ?
Dy4 Co3 3.466(3) . ?
Dy4 Dy10 3.6662(12) 2 ?
Dy4 Dy11 3.7437(12) 2 ?
Dy5 O38 2.330(9) . ?
Dy5 O46 2.334(9) . ?
Dy5 O26 2.348(9) . ?
Dy5 O15 2.349(9) . ?
Dy5 O21 2.389(9) . ?
Dy5 O42 2.393(9) . ?
Dy5 O27 2.396(8) . ?
Dy5 O35 2.703(9) . ?
Dy5 Co1 3.472(3) . ?
Dy5 Dy10 3.6642(11) . ?
Dy5 Dy11 3.7383(12) . ?
Dy6 O12 2.365(11) . ?
Dy6 O15 2.376(10) . ?
Dy6 O1W 2.382(13) . ?
Dy6 O25 2.390(10) . ?
Dy6 O20 2.394(11) . ?
Dy6 O27 2.394(8) . ?
Dy6 O11 2.398(12) . ?
Dy6 O17 2.408(11) . ?
Dy6 Co3 3.416(3) . ?
Dy7 O44 2.314(9) 2 ?
Dy7 O44 2.314(9) 5_565 ?
Dy7 O36 2.327(10) . ?
Dy7 O36 2.327(10) 6_565 ?
Dy7 O2 2.350(14) . ?
Dy7 O41 2.360(9) 2 ?
Dy7 O41 2.360(9) 5_565 ?
Dy7 O39 2.744(13) 5_565 ?
Dy7 Co4 3.459(4) . ?
Dy7 Dy10 3.6799(12) 5_565 ?
Dy7 Dy10 3.6799(12) 2 ?
Dy7 Dy9 3.7425(19) 5_565 ?
Dy8 O7 2.336(10) . ?
Dy8 O3W 2.349(13) . ?
Dy8 O26 2.364(10) . ?
Dy8 O19 2.367(10) . ?
Dy8 O28 2.385(7) . ?
Dy8 O27 2.385(9) . ?
Dy8 O1 2.417(8) . ?
Dy8 O20 2.426(10) . ?
Dy8 Co1 3.440(3) . ?
Dy8 Co2 3.491(4) . ?
Dy9 O8W 2.357(18) . ?
Dy9 O22 2.374(11) 6_565 ?
Dy9 O22 2.374(11) . ?
Dy9 O44 2.381(10) . ?
Dy9 O44 2.381(10) 6_565 ?
Dy9 O9W 2.40(2) . ?
Dy9 O48 2.405(9) 6_565 ?
Dy9 O48 2.405(9) . ?
Dy9 Dy10 3.6955(12) 6_565 ?
Dy9 Dy10 3.6956(12) . ?
Dy9 Dy7 3.7426(19) 5_565 ?
Dy10 O30 2.325(9) 2 ?
Dy10 O48 2.345(10) . ?
Dy10 O44 2.347(9) 6_565 ?
Dy10 O38 2.372(9) . ?
Dy10 O35 2.511(9) . ?
Dy10 O41 2.512(9) . ?
Dy10 O42 2.518(9) . ?
Dy10 O40 2.520(10) . ?
Dy10 O39 2.5229(16) . ?
Dy10 Dy4 3.6662(12) 2 ?
Dy11 O10W 2.358(11) . ?
Dy11 O34 2.381(11) . ?
Dy11 O43 2.386(10) 2 ?
Dy11 O38 2.388(9) . ?
Dy11 O46 2.399(9) . ?
Dy11 O11W 2.405(11) . ?
Dy11 O30 2.405(9) 2 ?
Dy11 O14 2.445(11) . ?
Dy11 Dy4 3.7438(12) 2 ?
Co1 O5W 2.038(13) . ?
Co1 O20 2.049(11) . ?
Co1 O6W 2.083(14) . ?
Co1 O15 2.107(11) . ?
Co1 O26 2.108(10) . ?
Co1 O10 2.127(14) . ?
Co2 O12W 2.03(3) . ?
Co2 O6 2.036(18) . ?
Co2 O6 2.036(18) 6_565 ?
Co2 O1 2.074(17) . ?
Co2 O19 2.108(11) . ?
Co2 O19 2.108(11) 6_565 ?
Co2 Dy8 3.491(4) 6_565 ?
Co3 O17 1.990(13) . ?
Co3 O16 2.061(13) . ?
Co3 O24 2.084(14) . ?
Co3 O29 2.089(10) . ?
Co3 O7W 2.089(17) . ?
Co3 O12 2.097(10) . ?
Co4 O45 1.969(19) . ?
Co4 O4W 2.02(3) . ?
Co4 O36 2.083(10) . ?
Co4 O36 2.083(10) 6_565 ?
Co4 O3 2.084(16) 6_565 ?
Co4 O3 2.084(16) . ?
Co4 Dy3 3.412(4) 6_565 ?
O1 Dy8 2.417(8) 6_565 ?
O2 Dy3 2.409(8) 6_565 ?
O3 C3 1.35(4) . ?
O57 N3 1.37(4) . ?
O51 N3 1.31(5) . ?
O51 N3' 1.34(3) . ?
O49 N3' 1.33(4) . ?
O6 C7 1.48(7) . ?
O7 C7' 1.26(3) . ?
O7 C7 1.26(7) . ?
O10 C7' 1.35(3) . ?
O11 C9 1.21(2) . ?
O16 C3' 1.71(7) . ?
O22 C5 1.38(3) . ?
O23 C3' 1.09(7) . ?
O23 C3 1.23(3) . ?
O24 C9 1.30(3) . ?
O28 Dy8 2.385(7) 6_565 ?
O30 Dy10 2.325(9) 2 ?
O30 Dy11 2.405(9) 2 ?
O31 C1 1.37(3) 2 ?
O31 C1 1.37(3) . ?
O34 C1 1.29(5) . ?
O35 Dy4 2.702(9) 2 ?
O39 Dy10 2.5228(16) 6_565 ?
O39 Dy7 2.744(13) 5_565 ?
O40 C5 1.26(3) . ?
O41 Dy7 2.360(9) 5_565 ?
O41 Dy4 2.398(9) 2 ?
O43 Dy11 2.386(10) 2 ?
O44 Dy7 2.314(9) 5_565 ?
O44 Dy10 2.348(9) 6_565 ?
O45 Dy3 2.391(9) 6_565 ?
O50 N1 1.150(17) . ?
O50 O50 1.58(4) 6_565 ?
O50 O50 1.67(6) 2 ?
O53 N2 1.20(2) . ?
O54 N2 1.16(2) . ?
O55 N2 1.37(3) . ?
O56 N3' 1.47(5) . ?
O56 N3 1.48(4) . ?
C3 C4 1.54(8) . ?
C3' C4' 1.74(9) . ?
C5 C6 1.54(3) . ?
C7 C8 1.65(8) . ?
C7' C8' 1.51(6) . ?
C9 C10 1.51(3) . ?
C1 C2 1.49(5) . ?
C2 C2 1.27(8) 2 ?
N1 O50 1.150(17) 5_565 ?
N1 O50 1.150(17) 6_565 ?
N1 O50 1.150(17) 2 ?
N3' N3 1.85(5) . ?
N4 O58 1.171(15) . ?
N4 O59 1.251(16) . ?
N4 O60 1.443(17) . ?

loop_
_platon_squeeze_void_nr
_platon_squeeze_void_average_x
_platon_squeeze_void_average_y
_platon_squeeze_void_average_z
_platon_squeeze_void_volume
_platon_squeeze_void_count_electrons
_platon_squeeze_void_content
1 -0.088 -0.004 -0.027 5189 4283 ' '
